data_5000112
loop_
_publ_author_name
'di Blasio, B.'
'Pavone, V.'
'Pedone, C.'

_journal_name_full 'Crystal Structure Communications'
_journal_page_first 745
_journal_volume 6
_journal_year 1977
_chemical_formula_sum 'C3 H8 Cl N O2'
_space_group_IT_number 19
_symmetry_cell_setting orthorhombic
_symmetry_Int_Tables_number 19
_symmetry_space_group_name_Hall 'P 2ac 2ab'
_symmetry_space_group_name_H-M 'P 21 21 21'
_cell_angle_alpha 90
_cell_angle_beta 90
_cell_angle_gamma 90
_cell_formula_units_Z 4
_cell_length_a 7.148(3)
_cell_length_b 17.590(8)
_cell_length_c 5.202(2)
_cod_original_formula_sum 'C3 H8 Cl1 N1 O2'
_cod_database_code 5000112

loop_
_symmetry_equiv_pos_site_id
_symmetry_equiv_pos_as_xyz
1 x,y,z
2 1/2+x,1/2-y,-z
3 -x,1/2+y,1/2-z
4 1/2-x,-y,1/2+z

loop_
_atom_site_label
_atom_site_type_symbol
_atom_site_fract_x
_atom_site_fract_y
_atom_site_fract_z
Cl1 Cl -0.23490 0.40090 -0.17360
O1 O -0.25870 0.05580 0.00560
O2 O -0.42410 0.14740 -0.18370
N1 N 0.02180 0.06470 -0.32660
C1 C -0.27800 0.10260 -0.15370
C2 C -0.12870 0.12100 -0.36100
C3 C -0.05380 0.20280 -0.32990
H1 H -0.53400 0.14200 -0.06500
H2 H -0.18500 0.11500 -0.53600
H3 H 0.04100 0.21300 -0.47100
H4 H 0.00500 0.20900 -0.16000
H5 H -0.16000 0.24000 -0.35300
H6 H 0.12300 0.07500 -0.45900
H7 H -0.02900 0.01300 -0.35200
H8 H 0.07600 0.07000 -0.15200

loop_
_atom_type_symbol
_atom_type_radius_bond
C 0.68
H 0.23
Cl 0.99
N 0.68
O 0.68
